data_4509502
loop_
_publ_author_name
'Boldog, Ishtvan'
'Daran, Jean-Claude'
'Chernega, Alexander N.'
'Rusanov, Eduard B.'
'Krautscheid, Harald'
'Domasevitch, Konstantin V.'

_publ_section_title
;
 Hydrogen Bonding Patterns and Supramolecular Structure of
 4,4&#x2032;-Bipyrazolium Salts
;
_journal_issue 6
_journal_name_full 'Crystal Growth &amp; Design'
_journal_page_first 2895
_journal_paper_doi 10.1021/cg9002109
_journal_volume 9
_journal_year 2009
_chemical_formula_moiety 'C6 H8 N4, 2(I3), 2(H2 O)'
_chemical_formula_sum 'C6 H12 I6 N4 O2'
_chemical_formula_weight 933.61
_chemical_name_systematic
; 
4,4'-bipyrazolium triiodide, dihydrate   
;
_space_group_IT_number 14
_space_group_name_Hall '-P 2ybc'
_symmetry_cell_setting monoclinic
_symmetry_Int_Tables_number 14
_symmetry_space_group_name_Hall '-P 2ybc'
_symmetry_space_group_name_H-M 'P 1 21/c 1'
_atom_sites_solution_hydrogens difmap
_atom_sites_solution_primary direct
_atom_sites_solution_secondary difmap
_audit_creation_method SHELXL-97
_cell_angle_alpha 90.00
_cell_angle_beta 109.302(2)
_cell_angle_gamma 90.00
_cell_formula_units_Z 2
_cell_length_a 10.1871(14)
_cell_length_b 7.4055(10)
_cell_length_c 14.180(2)
_cell_measurement_reflns_used 6138
_cell_measurement_temperature 223(2)
_cell_measurement_theta_max 28.00
_cell_measurement_theta_min 3.04
_cell_volume 1009.6(2)
_computing_cell_refinement 'SAINT-NT (Bruker, 1999)'
_computing_data_collection 'SMART-NT (Bruker, 1998)'
_computing_data_reduction 'SAINT-NT (Bruker, 1999)'
_computing_molecular_graphics 'Diamond 2.1e (Brandenburg, 1999)'
_computing_publication_material 'WinGX 1.700.00 (Farrugia, 1999)'
_computing_structure_refinement 'SHELXL-97 (Sheldrick, 1997)'
_computing_structure_solution 'SHELXS-97 (Sheldrick, 1997)'
_diffrn_ambient_temperature 223(2)
_diffrn_measured_fraction_theta_full 0.972
_diffrn_measured_fraction_theta_max 0.972
_diffrn_measurement_device_type 'Siemens SMART CCD area-detector diffractometer'
_diffrn_measurement_method '\w scans'
_diffrn_radiation_monochromator graphite
_diffrn_radiation_source 'fine-focus sealed tube'
_diffrn_radiation_type MoK\a
_diffrn_radiation_wavelength 0.71073
_diffrn_reflns_av_R_equivalents 0.0261
_diffrn_reflns_av_sigmaI/netI 0.0215
_diffrn_reflns_limit_h_max 13
_diffrn_reflns_limit_h_min -12
_diffrn_reflns_limit_k_max 6
_diffrn_reflns_limit_k_min -9
_diffrn_reflns_limit_l_max 18
_diffrn_reflns_limit_l_min -18
_diffrn_reflns_number 6138
_diffrn_reflns_theta_full 28.00
_diffrn_reflns_theta_max 28.00
_diffrn_reflns_theta_min 3.04
_diffrn_standards_decay_% 0
_exptl_absorpt_coefficient_mu 9.231
_exptl_absorpt_correction_T_max 0.39817
_exptl_absorpt_correction_T_min 0.12357
_exptl_absorpt_correction_type empirical
_exptl_absorpt_process_details 'SADABS (Sheldrick, 1996)'
_exptl_crystal_colour red-brown
_exptl_crystal_density_diffrn 3.071
_exptl_crystal_density_method 'not measured'
_exptl_crystal_description plate
_exptl_crystal_F_000 820
_exptl_crystal_size_max 0.30
_exptl_crystal_size_mid 0.20
_exptl_crystal_size_min 0.10
_refine_diff_density_max 1.492
_refine_diff_density_min -1.036
_refine_diff_density_rms 0.144
_refine_ls_extinction_coef 0.0040(2)
_refine_ls_extinction_expression Fc^*^=kFc[1+0.001xFc^2^\l^3^/sin(2\q)]^-1/4^
_refine_ls_extinction_method SHELXL
_refine_ls_goodness_of_fit_ref 1.156
_refine_ls_hydrogen_treatment refall
_refine_ls_matrix_type full
_refine_ls_number_parameters 85
_refine_ls_number_reflns 2377
_refine_ls_number_restraints 0
_refine_ls_restrained_S_all 1.156
_refine_ls_R_factor_all 0.0340
_refine_ls_R_factor_gt 0.0307
_refine_ls_shift/su_max 0.001
_refine_ls_shift/su_mean 0.000
_refine_ls_structure_factor_coef Fsqd
_refine_ls_weighting_details 'w=1/[\s^2^(Fo^2^)+(0.0312P)^2^+2.8693P] where P=(Fo^2^+2Fc^2^)/3'
_refine_ls_weighting_scheme calc
_refine_ls_wR_factor_gt 0.0750
_refine_ls_wR_factor_ref 0.0765
_reflns_number_gt 2222
_reflns_number_total 2377
_reflns_threshold_expression >2sigma(I)
_cod_data_source_file cg9002109sup1.cif
_cod_data_source_block (3)
_cod_original_sg_symbol_H-M 'P 21/c'
_cod_database_code 4509502

loop_
_symmetry_equiv_pos_as_xyz
'x, y, z'
'-x, y+1/2, -z+1/2'
'-x, -y, -z'
'x, -y-1/2, z-1/2'

loop_
_atom_site_label
_atom_site_type_symbol
_atom_site_fract_x
_atom_site_fract_y
_atom_site_fract_z
_atom_site_U_iso_or_equiv
_atom_site_adp_type
_atom_site_occupancy
_atom_site_calc_flag
_atom_site_refinement_flags
N2 N 0.2961(4) 0.0371(6) 1.0380(3) 0.0385(9) Uani 1 d .
N1 N 0.2550(4) -0.0661(6) 0.9572(3) 0.0396(9) Uani 1 d .
C2 C 0.0708(4) -0.0036(6) 0.9993(3) 0.0269(8) Uani 1 d .
C3 C 0.1864(5) 0.0774(7) 1.0660(4) 0.0346(10) Uani 1 d .
H4 H 0.2011(5) 0.1621(14) 1.1201(9) 0.057 Uiso 1 d R
H1 H 0.3040(17) -0.094(3) 0.925(2) 0.053 Uiso 1 d R
H2 H 0.387(3) 0.0760(7) 1.0706(4) 0.051 Uiso 1 d R
H3 H 0.0600(19) -0.165(4) 0.871(3) 0.063 Uiso 1 d R
C1 C 0.1188(5) -0.0949(7) 0.9318(4) 0.0343(10) Uani 1 d .
O1 O 0.4452(4) -0.1879(5) 0.8723(3) 0.0393(8) Uani 1 d .
H5 H 0.4491(5) -0.298(10) 0.8745(3) 0.124 Uiso 1 d R
H6 H 0.421(2) -0.159(3) 0.821(5) 0.123 Uiso 1 d R
I3 I 0.44824(4) -0.66195(5) 0.85193(3) 0.04795(13) Uani 1 d .
I2 I 0.14921(4) -0.60016(4) 0.84734(2) 0.04053(12) Uani 1 d .
I1 I -0.12741(4) -0.56336(5) 0.84769(3) 0.04704(13) Uani 1 d .

loop_
_atom_site_aniso_label
_atom_site_aniso_U_11
_atom_site_aniso_U_22
_atom_site_aniso_U_33
_atom_site_aniso_U_23
_atom_site_aniso_U_13
_atom_site_aniso_U_12
N2 0.0236(17) 0.042(2) 0.049(2) -0.0046(18) 0.0113(16) -0.0003(17)
N1 0.0316(19) 0.041(2) 0.052(2) -0.0054(19) 0.0221(18) 0.0017(18)
C2 0.0236(19) 0.024(2) 0.035(2) 0.0039(17) 0.0114(15) 0.0019(16)
C3 0.027(2) 0.037(2) 0.040(2) -0.001(2) 0.0115(18) -0.0019(19)
C1 0.027(2) 0.037(3) 0.039(2) -0.0024(19) 0.0119(18) -0.0003(19)
O1 0.0370(17) 0.043(2) 0.0396(17) -0.0049(15) 0.0146(14) -0.0025(15)
I3 0.0569(2) 0.0452(2) 0.0431(2) 0.00353(15) 0.01825(16) 0.00941(17)
I2 0.0576(2) 0.03092(19) 0.03303(17) 0.00194(12) 0.01485(14) 0.00487(14)
I1 0.0548(2) 0.0425(2) 0.0419(2) 0.00405(14) 0.01336(15) 0.00657(16)

loop_
_atom_type_symbol
_atom_type_description
_atom_type_scat_dispersion_real
_atom_type_scat_dispersion_imag
_atom_type_scat_source
C C 0.0033 0.0016 'International Tables Vol C Tables 4.2.6.8 and 6.1.1.4'
H H 0.0000 0.0000 'International Tables Vol C Tables 4.2.6.8 and 6.1.1.4'
N N 0.0061 0.0033 'International Tables Vol C Tables 4.2.6.8 and 6.1.1.4'
I I -0.4742 1.8119 'International Tables Vol C Tables 4.2.6.8 and 6.1.1.4'
O O 0.0106 0.0060 'International Tables Vol C Tables 4.2.6.8 and 6.1.1.4'

loop_
_geom_angle_atom_site_label_1
_geom_angle_atom_site_label_2
_geom_angle_atom_site_label_3
_geom_angle
_geom_angle_site_symmetry_3
N1 N2 C3 109.2(4) .
N1 N2 H2 125.9 .
C3 N2 H2 124.9 .
N2 N1 C1 109.2(4) .
N2 N1 H1 124.1 .
C1 N1 H1 126.2 .
C3 C2 C1 105.7(4) .
C3 C2 C2 127.0(5) 3_557
C1 C2 C2 127.3(5) 3_557
N2 C3 C2 107.8(4) .
N2 C3 H4 117.1 .
C2 C3 H4 134.6 .
N1 C1 C2 108.0(4) .
N1 C1 H3 125.6 .
C2 C1 H3 126.3 .
H5 O1 H6 109.1 .
I1 I2 I3 176.677(16) .

loop_
_geom_bond_atom_site_label_1
_geom_bond_atom_site_label_2
_geom_bond_distance
_geom_bond_site_symmetry_2
N2 N1 1.325(6) .
N2 C3 1.338(6) .
N2 H2 0.9306 .
N1 C1 1.331(6) .
N1 H1 0.8074 .
C2 C3 1.380(6) .
C2 C1 1.386(6) .
C2 C2 1.450(8) 3_557
C3 H4 0.9631 .
C1 H3 1.0145 .
O1 H5 0.8136 .
O1 H6 0.7240 .
I3 I2 3.0597(7) .
I2 I1 2.8327(6) .

loop_
_geom_hbond_atom_site_label_D
_geom_hbond_atom_site_label_H
_geom_hbond_atom_site_label_A
_geom_hbond_distance_DH
_geom_hbond_distance_HA
_geom_hbond_distance_DA
_geom_hbond_angle_DHA
O1 H5 I3 0.81 2.72 3.523(4) 171.5
